data_2216158
loop_
_publ_author_name
'P. Armand'
'D. Granier'
'A. van der Lee'

_publ_section_title
;
 Rb~3~[PMo~12~O~40~], a compound containing Keggin anions
;
_journal_coeditor_code WM2153
_journal_issue 11
_journal_name_full 'Acta Crystallographica Section E'
_journal_page_first i191
_journal_page_last i191
_journal_paper_doi 10.1107/S1600536807052506
_journal_volume 63
_journal_year 2007
_chemical_formula_iupac 'Rb3 [P Mo12 O40]'
_chemical_formula_structural 'Rb3 (P Mo12 O40)'
_chemical_formula_sum 'Mo12 O40 P Rb3'
_chemical_formula_weight 2078.66
_chemical_name_systematic 'trirubidium molybdophosphate'
_space_group_IT_number 224
_symmetry_cell_setting cubic
_symmetry_space_group_name_Hall '-P 4bc 2bc 3'
_symmetry_space_group_name_H-M 'P n -3 m :2'
_atom_sites_solution_primary direct
_cell_angle_alpha 90
_cell_angle_beta 90
_cell_angle_gamma 90
_cell_formula_units_Z 2
_cell_length_a 11.67521(8)
_cell_length_b 11.67521(8)
_cell_length_c 11.67521(8)
_cell_measurement_reflns_used 12049
_cell_measurement_temperature 293
_cell_measurement_theta_max 32.4488
_cell_measurement_theta_min 3.0137
_cell_volume 1591.454(19)
_computing_cell_refinement
;
CrysAlis RED (Oxford Diffraction, 2007)
;
_computing_data_collection
;
CrysAlis CCD (Oxford Diffraction, 2007)
;
_computing_data_reduction
;
CrysAlis RED (Oxford Diffraction, 2007)
;
_computing_molecular_graphics
;
CAMERON (Watkin <i>et al.</i>,  1996) and
DrawXtl (Finger <i>et al.</i>,  2007)
;
_computing_publication_material 'CRYSTALS (Betteridge <i>et al.</i>,  2003)'
_computing_structure_refinement 'CRYSTALS (Betteridge <i>et al.</i>,  2003)'
_computing_structure_solution 'Superflip (Palatinus & Chapuis, 2007)'
_diffrn_ambient_temperature 293
_diffrn_detector_area_resol_mean 8.4205
_diffrn_measured_fraction_theta_full 0.999
_diffrn_measured_fraction_theta_max 0.981
_diffrn_measurement_device 'Oxford Diffraction XCALIBUR'
_diffrn_measurement_device_type 'Oxford Diffraction XCALIBUR'
_diffrn_measurement_method \w
_diffrn_radiation_monochromator graphite
_diffrn_radiation_source 'Enhance (Mo) X-ray Source'
_diffrn_radiation_type 'Mo K\a'
_diffrn_radiation_wavelength 0.71073
_diffrn_reflns_av_R_equivalents 0.029
_diffrn_reflns_av_sigmaI/netI 0.0629
_diffrn_reflns_limit_h_max 16
_diffrn_reflns_limit_h_min -17
_diffrn_reflns_limit_k_max 15
_diffrn_reflns_limit_k_min -17
_diffrn_reflns_limit_l_max 16
_diffrn_reflns_limit_l_min -17
_diffrn_reflns_number 27390
_diffrn_reflns_theta_full 31.547
_diffrn_reflns_theta_max 32.523
_diffrn_reflns_theta_min 3.022
_diffrn_standards_decay_% 0
_diffrn_standards_interval_count '50 frames'
_diffrn_standards_number '2 frames'
_exptl_absorpt_coefficient_mu 9.301
_exptl_absorpt_correction_T_max 1.00000
_exptl_absorpt_correction_T_min 0.52470
_exptl_absorpt_correction_type multi-scan
_exptl_absorpt_process_details
;
CrysAlis RED (Oxford Diffraction, 2007);
;
_exptl_crystal_colour 'yellow transparent'
_exptl_crystal_density_diffrn 4.337
_exptl_crystal_density_method 'not measured'
_exptl_crystal_description prism
_exptl_crystal_F_000 1900
_exptl_crystal_size_max 0.20
_exptl_crystal_size_mid 0.20
_exptl_crystal_size_min 0.15
_refine_diff_density_max 1.42
_refine_diff_density_min -3.91
_refine_ls_extinction_method None
_refine_ls_goodness_of_fit_ref 0.9066
_refine_ls_matrix_type full
_refine_ls_number_parameters 31
_refine_ls_number_reflns 567
_refine_ls_number_restraints 0
_refine_ls_R_factor_all 0.0419
_refine_ls_R_factor_gt 0.0325
_refine_ls_shift/su_max 0.000112
_refine_ls_structure_factor_coef Fsqd
_refine_ls_weighting_details
;
Method= Modified Sheldrick
w=1/[\s^2^(F^2^) + ( 0.05P)^2^], where P=(max(Fo^2^,0) + 2Fc^2^)/3
;
_refine_ls_weighting_scheme calc
_refine_ls_wR_factor_all 0.0855
_refine_ls_wR_factor_gt 0.0851
_refine_ls_wR_factor_ref 0.0855
_reflns_number_gt 375
_reflns_number_total 567
_reflns_threshold_expression I>2.0\s(I)
_cod_data_source_file wm2153.cif
_cod_data_source_block I
_cod_original_sg_symbol_Hall '-P 4bc 2bc'
_cod_original_sg_symbol_H-M 'P n -3 m '
_cod_database_code 2216158
_cod_database_fobs_code 2216158

loop_
_symmetry_equiv_pos_as_xyz
x,y,z
-x,-y,-z
y,z,x
-y,-z,-x
z,x,y
-z,-x,-y
x+1/2,y+1/2,-z
-x+1/2,-y+1/2,z
y+1/2,z+1/2,-x
-y+1/2,-z+1/2,x
z+1/2,x+1/2,-y
-z+1/2,-x+1/2,y
y,-z+1/2,-x+1/2
-y,z+1/2,x+1/2
z,-x+1/2,-y+1/2
-z,x+1/2,y+1/2
-z+1/2,x,-y+1/2
z+1/2,-x,y+1/2
-x+1/2,y,-z+1/2
x+1/2,-y,z+1/2
-y+1/2,z,-x+1/2
y+1/2,-z,x+1/2
x,-y+1/2,-z+1/2
-x,y+1/2,z+1/2
y,x,z
-y,-x,-z
z,y,x
-z,-y,-x
x,z,y
-x,-z,-y
y+1/2,x+1/2,-z
-y+1/2,-x+1/2,z
z+1/2,y+1/2,-x
-z+1/2,-y+1/2,x
x+1/2,z+1/2,-y
-x+1/2,-z+1/2,y
-z+1/2,y,-x+1/2
z+1/2,-y,x+1/2
-x+1/2,z,-y+1/2
x+1/2,-z,y+1/2
x,-z+1/2,-y+1/2
-x,z+1/2,y+1/2
y,-x+1/2,-z+1/2
-y,x+1/2,z+1/2
z,-y+1/2,-x+1/2
-z,y+1/2,x+1/2
-y+1/2,x,-z+1/2
y+1/2,-x,z+1/2

loop_
_atom_site_type_symbol
_atom_site_label
_atom_site_fract_x
_atom_site_fract_y
_atom_site_fract_z
_atom_site_U_iso_or_equiv
_atom_site_adp_type
_atom_site_occupancy
Rb Rb1 0.7500 0.2500 0.2500 0.0233 Uani 1.0000
Mo Mo2 0.24122(5) 0.03433(3) 0.03433(3) 0.0103 Uani 1.0000
P P3 0.2500 0.2500 0.2500 0.0059 Uani 1.0000
O O4 0.3472(3) 0.1528(3) -0.0049(4) 0.0136 Uani 1.0000
O O5 0.2680(4) -0.0661(3) -0.0661(3) 0.0167 Uani 1.0000
O O6 0.1741(4) 0.1741(4) 0.1741(4) 0.0078 Uani 1.0000
O O7 0.1232(3) 0.1232(3) -0.0378(4) 0.0134 Uani 1.0000

loop_
_atom_site_aniso_label
_atom_site_aniso_U_11
_atom_site_aniso_U_22
_atom_site_aniso_U_33
_atom_site_aniso_U_12
_atom_site_aniso_U_13
_atom_site_aniso_U_23
Rb1 0.0218(8) 0.0240(5) 0.0240(5) 0.0000 0.0000 0.0000
Mo2 0.0106(3) 0.01018(19) 0.01018(19) 0.00047(14) 0.00047(14) -0.0036(2)
P3 0.0059(10) 0.0059(10) 0.0059(10) 0.0000 0.0000 0.0000
O4 0.0143(15) 0.0143(15) 0.012(2) -0.0023(18) 0.0014(14) -0.0014(14)
O5 0.014(3) 0.0181(16) 0.0181(16) 0.0010(13) 0.0010(13) -0.012(2)
O6 0.0078(16) 0.0078(16) 0.0078(16) -0.0004(18) -0.0004(18) -0.0004(18)
O7 0.0147(14) 0.0147(14) 0.011(2) 0.0022(19) -0.0034(14) -0.0034(14)

loop_
_atom_type_symbol
_atom_type_scat_dispersion_real
_atom_type_scat_dispersion_imag
_atom_type_scat_source
Rb -0.9393 2.9676 'International Tables Vol C 4.2.6.8 and 6.1.1.4'
Mo -1.6832 0.6857 'International Tables Vol C 4.2.6.8 and 6.1.1.4'
P 0.1023 0.0942 'International Tables Vol C 4.2.6.8 and 6.1.1.4'
O 0.0106 0.0060 'International Tables Vol C 4.2.6.8 and 6.1.1.4'

loop_
_geom_angle_atom_site_label_1
_geom_angle_atom_site_label_2
_geom_angle_atom_site_label_3
_geom_angle_site_symmetry_1
_geom_angle_site_symmetry_3
_geom_angle
_geom_angle_publ_flag
O4 Rb1 O4 5_655 12_555 139.52(11) no
O4 Rb1 O4 5_655 15_655 58.58(17) no
O4 Rb1 O4 12_555 15_655 139.52(11) no
O4 Rb1 O4 5_655 17_555 139.52(11) no
O4 Rb1 O4 12_555 17_555 58.58(17) no
O4 Rb1 O4 15_655 17_555 139.52(11) no
O4 Rb1 O5 5_655 2_655 93.45(8) no
O4 Rb1 O5 12_555 2_655 56.75(12) no
O4 Rb1 O5 15_655 2_655 93.45(8) no
O4 Rb1 O5 17_555 2_655 115.33(12) no
O4 Rb1 O5 5_655 7_555 56.75(12) no
O4 Rb1 O5 12_555 7_555 93.45(8) no
O4 Rb1 O5 15_655 7_555 115.33(12) no
O4 Rb1 O5 17_555 7_555 93.45(8) no
O5 Rb1 O5 2_655 7_555 90.273(12) no
O4 Rb1 O5 5_655 20_555 115.33(12) no
O4 Rb1 O5 12_555 20_555 93.45(8) no
O4 Rb1 O5 15_655 20_555 56.75(12) no
O4 Rb1 O5 17_555 20_555 93.45(8) no
O5 Rb1 O5 2_655 20_555 90.273(12) no
O4 Rb1 O5 5_655 24_655 93.45(8) no
O4 Rb1 O5 12_555 24_655 115.33(12) no
O4 Rb1 O5 15_655 24_655 93.45(8) no
O4 Rb1 O5 17_555 24_655 56.75(12) no
O5 Rb1 O5 2_655 24_655 172.08(18) no
O4 Rb1 O7 5_655 5_655 48.24(7) no
O4 Rb1 O7 12_555 5_655 110.50(11) no
O4 Rb1 O7 15_655 5_655 48.24(7) no
O4 Rb1 O7 17_555 5_655 169.08(12) no
O5 Rb1 O7 2_655 5_655 53.75(12) no
O4 Rb1 O7 5_655 12_555 110.50(11) no
O4 Rb1 O7 12_555 12_555 48.24(7) no
O4 Rb1 O7 15_655 12_555 169.08(12) no
O4 Rb1 O7 17_555 12_555 48.24(7) no
O5 Rb1 O7 2_655 12_555 86.98(7) no
O4 Rb1 O7 5_655 15_655 48.24(7) no
O4 Rb1 O7 12_555 15_655 169.08(12) no
O4 Rb1 O7 15_655 15_655 48.24(7) no
O4 Rb1 O7 17_555 15_655 110.50(11) no
O5 Rb1 O7 2_655 15_655 134.17(12) no
O4 Rb1 O7 5_655 17_555 169.08(12) no
O4 Rb1 O7 12_555 17_555 48.24(7) no
O4 Rb1 O7 15_655 17_555 110.50(11) no
O4 Rb1 O7 17_555 17_555 48.24(7) no
O5 Rb1 O7 2_655 17_555 86.98(7) no
O5 Rb1 O5 7_555 20_555 172.08(18) no
O5 Rb1 O5 7_555 24_655 90.273(12) no
O5 Rb1 O5 20_555 24_655 90.273(12) no
O5 Rb1 O7 7_555 5_655 86.98(7) no
O5 Rb1 O7 20_555 5_655 86.98(7) no
O5 Rb1 O7 24_655 5_655 134.17(12) no
O5 Rb1 O7 7_555 12_555 53.75(12) no
O5 Rb1 O7 20_555 12_555 134.17(12) no
O5 Rb1 O7 24_655 12_555 86.98(7) no
O7 Rb1 O7 5_655 12_555 125.68(10) no
O5 Rb1 O7 7_555 15_655 86.98(7) no
O5 Rb1 O7 20_555 15_655 86.98(7) no
O5 Rb1 O7 24_655 15_655 53.75(12) no
O7 Rb1 O7 5_655 15_655 80.42(16) no
O7 Rb1 O7 12_555 15_655 125.68(10) no
O5 Rb1 O7 7_555 17_555 134.17(12) no
O5 Rb1 O7 20_555 17_555 53.75(12) no
O5 Rb1 O7 24_655 17_555 86.98(7) no
O7 Rb1 O7 5_655 17_555 125.68(10) no
O7 Rb1 O7 12_555 17_555 80.42(16) no
O7 Rb1 O7 15_655 17_555 125.68(10) no
Mo2 Mo2 Mo2 3_555 5_555 60.000 no
Mo2 Mo2 O7 3_555 29_555 27.16(12) no
Mo2 Mo2 O7 5_555 29_555 78.62(14) no
Mo2 Mo2 O4 3_555 29_555 86.92(14) no
Mo2 Mo2 O4 5_555 29_555 128.85(15) no
O7 Mo2 O4 29_555 29_555 88.2(2) no
Mo2 Mo2 Mo2 3_555 21_555 90.000 no
Mo2 Mo2 Mo2 5_555 21_555 120.000 no
O7 Mo2 Mo2 29_555 21_555 97.22(14) no
O4 Mo2 Mo2 29_555 21_555 14.21(15) no
Mo2 Mo2 Mo2 3_555 32_555 120.000 no
Mo2 Mo2 Mo2 5_555 32_555 90.000 no
O7 Mo2 Mo2 29_555 32_555 144.88(12) no
O4 Mo2 Mo2 29_555 32_555 73.23(15) no
Mo2 Mo2 Mo2 21_555 32_555 60.000 no
Mo2 Mo2 O4 3_555 . 128.85(15) no
Mo2 Mo2 O4 5_555 . 86.92(14) no
O7 Mo2 O4 29_555 . 155.75(19) no
O4 Mo2 O4 29_555 . 85.8(3) no
Mo2 Mo2 O4 21_555 . 73.23(15) no
Mo2 Mo2 O5 3_555 . 128.49(12) no
Mo2 Mo2 O5 5_555 . 128.49(12) no
O7 Mo2 O5 29_555 . 101.75(16) no
O4 Mo2 O5 29_555 . 102.49(18) no
Mo2 Mo2 O5 21_555 . 111.12(13) no
Mo2 Mo2 O6 3_555 . 45.51(11) no
Mo2 Mo2 O6 5_555 . 45.51(11) no
O7 Mo2 O6 29_555 . 72.62(16) no
O4 Mo2 O6 29_555 . 83.34(18) no
Mo2 Mo2 O6 21_555 . 75.75(13) no
Mo2 Mo2 O7 3_555 . 78.62(14) no
Mo2 Mo2 O7 5_555 . 27.16(12) no
O7 Mo2 O7 29_555 . 87.6(3) no
O4 Mo2 O7 29_555 . 155.75(19) no
Mo2 Mo2 O7 21_555 . 144.88(12) no
Mo2 Mo2 O4 32_555 . 14.21(15) no
Mo2 Mo2 O5 32_555 . 111.12(13) no
O4 Mo2 O5 . . 102.49(18) no
Mo2 Mo2 O6 32_555 . 75.75(13) no
O4 Mo2 O6 . . 83.34(18) no
O5 Mo2 O6 . . 171.9(2) no
Mo2 Mo2 O7 32_555 . 97.22(14) no
O4 Mo2 O7 . . 88.2(2) no
O5 Mo2 O7 . . 101.75(16) no
O6 Mo2 O7 . . 72.62(16) no
O6 P3 O6 8_555 13_555 109.471 no
O6 P3 O6 8_555 17_555 109.471 no
O6 P3 O6 13_555 17_555 109.471 no
O6 P3 O6 8_555 . 109.471 no
O6 P3 O6 13_555 . 109.471 no
O6 P3 O6 17_555 . 109.471 no
Mo2 O4 Mo2 . 12_555 151.6(3) no
Mo2 O6 Mo2 . 3_555 89.0(2) no
Mo2 O6 Mo2 . 5_555 89.0(2) no
Mo2 O6 Mo2 3_555 5_555 89.0(2) no
Mo2 O6 P3 . . 125.99(15) no
Mo2 O6 P3 3_555 . 125.99(15) no
Mo2 O6 P3 5_555 . 125.99(15) no
Mo2 O7 Mo2 5_555 . 125.7(2) no

loop_
_geom_bond_atom_site_label_1
_geom_bond_atom_site_label_2
_geom_bond_site_symmetry_2
_geom_bond_distance
_geom_bond_publ_flag
Rb1 O4 5_655 3.281(5) yes
Rb1 O4 12_555 3.281(5) no
Rb1 O4 15_655 3.281(5) no
Rb1 O4 17_555 3.281(5) no
Rb1 O5 2_655 3.044(5) yes
Rb1 O5 7_555 3.044(5) no
Rb1 O5 20_555 3.044(5) no
Rb1 O5 24_655 3.044(5) no
Rb1 O7 5_655 3.244(5) yes
Rb1 O7 12_555 3.244(5) no
Rb1 O7 15_655 3.244(5) no
Rb1 O7 17_555 3.244(5) no
Mo2 Mo2 3_555 3.4161(9) no
Mo2 Mo2 5_555 3.4161(9) no
Mo2 O7 29_555 1.920(2) yes
Mo2 O4 29_555 1.9115(13) no
Mo2 Mo2 21_555 3.7060(9) no
Mo2 Mo2 32_555 3.7060(9) no
Mo2 O4 . 1.9115(13) yes
Mo2 O5 . 1.687(5) yes
Mo2 O6 . 2.438(5) yes
Mo2 O7 . 1.920(2) yes
P3 O6 8_555 1.534(8) no
P3 O6 13_555 1.534(8) no
P3 O6 17_555 1.534(8) no
P3 O6 . 1.534(8) yes
